data_7706020
loop_
_publ_author_name
'Zhong, Yi'
'Li, Min'
'Deng, Meng'
'Gong, Mingliang'
'Xie, Hongzhen'
'Luo, Yunjie'

_publ_section_title
;
 Redox-controlled syndio-specific polymerization of styrene catalyzed by
 ferrocenyl functionalized half-sandwich scandium complexes.
;
_journal_issue 1
_journal_name_full 'Dalton transactions (Cambridge, England : 2003)'
_journal_page_first 346
_journal_page_last 354
_journal_paper_doi 10.1039/d0dt03680c
_journal_volume 50
_journal_year 2021
_chemical_formula_moiety 'C37 H39 Fe N2 Sc, 0.5(C6 H6)'
_chemical_formula_sum 'C40 H42 Fe N2 Sc'
_chemical_formula_weight 651.56
_space_group_crystal_system monoclinic
_space_group_IT_number 14
_space_group_name_Hall '-P 2yn'
_space_group_name_H-M_alt 'P 1 21/n 1'
_atom_sites_solution_hydrogens geom
_audit_creation_method SHELXL-2016/6
_audit_update_record
;
2020-09-01 deposited with the CCDC.	2020-11-27 downloaded from the CCDC.
;
_cell_angle_alpha 90
_cell_angle_beta 90.71(3)
_cell_angle_gamma 90
_cell_formula_units_Z 4
_cell_length_a 10.615(2)
_cell_length_b 17.576(4)
_cell_length_c 20.199(4)
_cell_measurement_reflns_used 7600
_cell_measurement_temperature 295(2)
_cell_measurement_theta_max 27.5
_cell_measurement_theta_min 3.0
_cell_volume 3768.2(13)
_computing_cell_refinement RAPID-AUTO
_computing_data_collection 'RAPID-AUTO (Rigaku, 1998)'
_computing_data_reduction 'CrystalStructure (Rigaku/MSC, 2004)'
_computing_molecular_graphics 'ORTEPII (Johnson, 1976)'
_computing_publication_material 'SHELXL-2016/6 (Sheldrick, 2016)'
_computing_structure_refinement 'SHELXL-2016/6 (Sheldrick, 2016)'
_computing_structure_solution 'SHELXL-2016/6 (Sheldrick, 2016)'
_diffrn_ambient_temperature 295(2)
_diffrn_measured_fraction_theta_full 0.997
_diffrn_measured_fraction_theta_max 0.997
_diffrn_measurement_device_type 'Rigaku R-AXIS RAPID'
_diffrn_measurement_method '\w scans'
_diffrn_radiation_type MoK\a
_diffrn_radiation_wavelength 0.71073
_diffrn_reflns_av_R_equivalents 0.0786
_diffrn_reflns_av_unetI/netI 0.0637
_diffrn_reflns_Laue_measured_fraction_full 0.997
_diffrn_reflns_Laue_measured_fraction_max 0.997
_diffrn_reflns_limit_h_max 11
_diffrn_reflns_limit_h_min -12
_diffrn_reflns_limit_k_max 20
_diffrn_reflns_limit_k_min -20
_diffrn_reflns_limit_l_max 24
_diffrn_reflns_limit_l_min -24
_diffrn_reflns_number 29138
_diffrn_reflns_point_group_measured_fraction_full 0.997
_diffrn_reflns_point_group_measured_fraction_max 0.997
_diffrn_reflns_theta_full 25.027
_diffrn_reflns_theta_max 25.027
_diffrn_reflns_theta_min 3.000
_exptl_absorpt_coefficient_mu 0.592
_exptl_absorpt_correction_T_max 0.851
_exptl_absorpt_correction_T_min 0.763
_exptl_absorpt_correction_type empirical
_exptl_absorpt_process_details 'ABSCOR (Higashi, 1995)'
_exptl_crystal_colour red
_exptl_crystal_density_diffrn 1.148
_exptl_crystal_description block
_exptl_crystal_F_000 1372
_exptl_crystal_size_max 0.59
_exptl_crystal_size_mid 0.49
_exptl_crystal_size_min 0.45
_refine_diff_density_max 1.211
_refine_diff_density_min -0.311
_refine_diff_density_rms 0.123
_refine_ls_extinction_method none
_refine_ls_goodness_of_fit_ref 1.243
_refine_ls_hydrogen_treatment constr
_refine_ls_matrix_type full
_refine_ls_number_parameters 417
_refine_ls_number_reflns 6640
_refine_ls_number_restraints 72
_refine_ls_restrained_S_all 1.265
_refine_ls_R_factor_all 0.1073
_refine_ls_R_factor_gt 0.0850
_refine_ls_shift/su_max 0.000
_refine_ls_shift/su_mean 0.000
_refine_ls_structure_factor_coef Fsqd
_refine_ls_weighting_details 'w=1/[\s^2^(Fo^2^)+(0.1396P)^2^+0.2427P] where P=(Fo^2^+2Fc^2^)/3'
_refine_ls_weighting_scheme calc
_refine_ls_wR_factor_gt 0.2406
_refine_ls_wR_factor_ref 0.2640
_reflns_Friedel_coverage 0.000
_reflns_number_gt 4665
_reflns_number_total 6640
_reflns_threshold_expression 'I > 2\s(I)'
_cod_data_source_file d0dt03680c2.cif
_cod_data_source_block shx97
_cod_depositor_comments 'Adding full bibliography for 7706020.cif.'
_cod_original_cell_volume 3768.4(13)
_cod_original_sg_symbol_H-M 'P 21/n'
_cod_database_code 7706020
_shelx_shelxl_version_number 2016/6
_shelx_space_group_comment
;
The symmetry employed for this shelxl refinement is uniquely defined
by the following loop, which should always be used as a source of
symmetry information in preference to the above space-group names.
They are only intended as comments.
;

loop_
_space_group_symop_operation_xyz
'x, y, z'
'-x+1/2, y+1/2, -z+1/2'
'-x, -y, -z'
'x-1/2, -y-1/2, z-1/2'

loop_
_atom_site_label
_atom_site_type_symbol
_atom_site_fract_x
_atom_site_fract_y
_atom_site_fract_z
_atom_site_U_iso_or_equiv
_atom_site_adp_type
_atom_site_occupancy
_atom_site_site_symmetry_order
_atom_site_calc_flag
_atom_site_refinement_flags_posn
_atom_site_refinement_flags_adp
_atom_site_refinement_flags_occupancy
_atom_site_disorder_assembly
_atom_site_disorder_group
Fe1 Fe 0.47649(6) 0.40208(4) 0.13896(3) 0.0723(3) Uani 1 1 d . . . . .
Sc1 Sc 0.77398(7) 0.53059(4) 0.33743(4) 0.0557(3) Uani 1 1 d . . . . .
N1 N 0.7633(4) 0.6288(2) 0.4225(2) 0.0720(10) Uani 1 1 d . . . . .
N2 N 0.9316(3) 0.5004(2) 0.25519(19) 0.0668(10) Uani 1 1 d . . . . .
C1 C 0.2918(6) 0.4335(5) 0.1459(4) 0.108(2) Uani 1 1 d . . . . .
H1A H 0.259852 0.485513 0.150359 0.130 Uiso 1 1 calc R U . . .
C2 C 0.3233(6) 0.3863(5) 0.1955(4) 0.109(2) Uani 1 1 d . . . . .
H2A H 0.319566 0.400166 0.242427 0.130 Uiso 1 1 calc R U . . .
C3 C 0.3648(6) 0.3182(5) 0.1735(5) 0.118(2) Uani 1 1 d . . . . .
H3A H 0.392846 0.275843 0.201591 0.142 Uiso 1 1 calc R U . . .
C4 C 0.3613(6) 0.3177(5) 0.1033(5) 0.119(3) Uani 1 1 d . . . . .
H4A H 0.384966 0.275653 0.074077 0.143 Uiso 1 1 calc R U . . .
C5 C 0.3132(6) 0.3926(6) 0.0833(4) 0.122(3) Uani 1 1 d . . . . .
H5A H 0.297955 0.411180 0.038163 0.146 Uiso 1 1 calc R U . . .
C6 C 0.6039(6) 0.4674(4) 0.0909(3) 0.098(2) Uani 1 1 d . . . . .
H6A H 0.587548 0.494440 0.049229 0.117 Uiso 1 1 calc R U . . .
C7 C 0.5821(5) 0.4973(3) 0.1546(3) 0.0778(13) Uani 1 1 d . . . . .
H7A H 0.550646 0.548303 0.165050 0.093 Uiso 1 1 calc R U . . .
C8 C 0.6181(4) 0.4385(3) 0.2019(2) 0.0648(11) Uani 1 1 d . . . . .
C9 C 0.6574(5) 0.3751(3) 0.1646(3) 0.0749(13) Uani 1 1 d . . . . .
H9A H 0.684273 0.326280 0.183398 0.090 Uiso 1 1 calc R U . . .
C10 C 0.6506(5) 0.3918(4) 0.0959(3) 0.0887(17) Uani 1 1 d . . . . .
H10A H 0.673346 0.357971 0.059346 0.106 Uiso 1 1 calc R U . . .
C11 C 0.6116(4) 0.4475(2) 0.2740(2) 0.0592(10) Uani 1 1 d . . . . .
C12 C 0.5468(4) 0.5073(3) 0.3067(2) 0.0660(11) Uani 1 1 d . . . . .
H12A H 0.491616 0.544398 0.284632 0.079 Uiso 1 1 calc R U . . .
C13 C 0.5578(4) 0.4981(3) 0.3754(2) 0.0679(12) Uani 1 1 d . . . . .
H13A H 0.510139 0.526887 0.408253 0.082 Uiso 1 1 calc R U . . .
C14 C 0.6258(4) 0.4311(3) 0.3884(2) 0.0651(11) Uani 1 1 d . . . . .
C15 C 0.6621(5) 0.3927(3) 0.4475(3) 0.0779(14) Uani 1 1 d . . . . .
H15A H 0.642813 0.413612 0.488441 0.093 Uiso 1 1 calc R U . . .
C16 C 0.7237(6) 0.3269(3) 0.4445(3) 0.0902(16) Uani 1 1 d . . . . .
H16A H 0.745259 0.301786 0.483609 0.108 Uiso 1 1 calc R U . . .
C17 C 0.7573(6) 0.2941(3) 0.3828(3) 0.0915(17) Uani 1 1 d . . . . .
H17A H 0.801688 0.248475 0.382354 0.110 Uiso 1 1 calc R U . . .
C18 C 0.7258(5) 0.3281(3) 0.3244(3) 0.0742(13) Uani 1 1 d . . . . .
H18A H 0.747440 0.305383 0.284595 0.089 Uiso 1 1 calc R U . . .
C19 C 0.6603(4) 0.3978(2) 0.3244(2) 0.0607(11) Uani 1 1 d . . . . .
C20 C 0.5566(5) 0.7235(3) 0.2996(3) 0.0800(14) Uani 1 1 d . . . . .
H20A H 0.549422 0.727943 0.253832 0.096 Uiso 1 1 calc R U . . .
C21 C 0.4650(5) 0.7561(3) 0.3392(4) 0.0940(18) Uani 1 1 d . . . . .
H21A H 0.396511 0.781371 0.320276 0.113 Uiso 1 1 calc R U . . .
C22 C 0.4773(5) 0.7505(3) 0.4065(4) 0.101(2) Uani 1 1 d . . . . .
H22A H 0.418484 0.774405 0.433235 0.122 Uiso 1 1 calc R U . . .
C23 C 0.5730(5) 0.7110(3) 0.4352(3) 0.0847(15) Uani 1 1 d . . . . .
H23A H 0.578572 0.706866 0.481058 0.102 Uiso 1 1 calc R U . . .
C24 C 0.6645(4) 0.6760(2) 0.3948(2) 0.0681(12) Uani 1 1 d . . . . .
C25 C 0.6597(4) 0.6840(2) 0.3270(3) 0.0671(11) Uani 1 1 d . . . . .
C26 C 0.7525(5) 0.6443(3) 0.2848(2) 0.0705(12) Uani 1 1 d . . . . .
H26A H 0.831864 0.671654 0.283571 0.085 Uiso 1 1 calc R U . . .
H26B H 0.720491 0.637823 0.239939 0.085 Uiso 1 1 calc R U . . .
C27 C 0.8848(5) 0.6742(3) 0.4282(3) 0.0921(16) Uani 1 1 d . . . . .
H27A H 0.911922 0.688688 0.384843 0.138 Uiso 1 1 calc R U . . .
H27B H 0.948646 0.643589 0.449199 0.138 Uiso 1 1 calc R U . . .
H27C H 0.870569 0.719029 0.454246 0.138 Uiso 1 1 calc R U . . .
C28 C 0.7382(6) 0.5978(3) 0.4887(3) 0.0923(17) Uani 1 1 d . . . . .
H28A H 0.743506 0.637976 0.520877 0.138 Uiso 1 1 calc R U . . .
H28B H 0.799433 0.559372 0.499297 0.138 Uiso 1 1 calc R U . . .
H28C H 0.655364 0.575967 0.489211 0.138 Uiso 1 1 calc R U . . .
C29 C 1.1432(4) 0.5597(3) 0.3943(3) 0.0756(13) Uani 1 1 d . . . . .
H29A H 1.149527 0.553463 0.439963 0.091 Uiso 1 1 calc R U . . .
C30 C 1.2300(5) 0.6037(3) 0.3626(3) 0.0834(15) Uani 1 1 d . . . . .
H30A H 1.294559 0.626752 0.386832 0.100 Uiso 1 1 calc R U . . .
C31 C 1.2227(5) 0.6143(3) 0.2950(3) 0.0763(13) Uani 1 1 d . . . . .
H31A H 1.282241 0.644047 0.273712 0.092 Uiso 1 1 calc R U . . .
C32 C 1.1273(4) 0.5807(3) 0.2595(3) 0.0715(12) Uani 1 1 d . . . . .
H32A H 1.121866 0.587844 0.213922 0.086 Uiso 1 1 calc R U . . .
C33 C 1.0375(4) 0.5355(2) 0.2914(2) 0.0629(11) Uani 1 1 d . . . . .
C34 C 1.0440(4) 0.5234(2) 0.3592(2) 0.0639(11) Uani 1 1 d . . . . .
C35 C 0.9412(4) 0.4810(3) 0.3933(3) 0.0700(12) Uani 1 1 d . . . . .
H35A H 0.938642 0.492489 0.440202 0.084 Uiso 1 1 calc R U . . .
H35B H 0.948118 0.426450 0.386975 0.084 Uiso 1 1 calc R U . . .
C36 C 0.9071(5) 0.5342(4) 0.1896(3) 0.0854(15) Uani 1 1 d . . . . .
H36A H 0.902212 0.588563 0.193783 0.128 Uiso 1 1 calc R U . . .
H36B H 0.828875 0.515095 0.172058 0.128 Uiso 1 1 calc R U . . .
H36C H 0.974251 0.521146 0.160355 0.128 Uiso 1 1 calc R U . . .
C37 C 0.9612(5) 0.4190(3) 0.2437(3) 0.0883(17) Uani 1 1 d . . . . .
H37A H 0.889002 0.394018 0.224629 0.132 Uiso 1 1 calc R U . . .
H37B H 0.983081 0.395188 0.285062 0.132 Uiso 1 1 calc R U . . .
H37C H 1.030832 0.415066 0.213996 0.132 Uiso 1 1 calc R U . . .
C38 C 0.7477(8) 0.2412(4) -0.1429(4) 0.119(4) Uani 0.5 1 d G U P . .
H38A H 0.711175 0.202042 -0.167474 0.142 Uiso 0.5 1 calc R U P . .
C39 C 0.6726(6) 0.2982(5) -0.1166(4) 0.103(3) Uani 0.5 1 d G U P . .
H39A H 0.585890 0.297201 -0.123552 0.123 Uiso 0.5 1 calc R U P . .
C40 C 0.7272(7) 0.3566(4) -0.0798(4) 0.091(3) Uani 0.5 1 d G U P . .
H40A H 0.677012 0.394785 -0.062223 0.109 Uiso 0.5 1 calc R U P . .
C41 C 0.8569(8) 0.3581(4) -0.0694(3) 0.100(3) Uani 0.5 1 d G U P . .
H41A H 0.893418 0.397210 -0.044814 0.120 Uiso 0.5 1 calc R U P . .
C42 C 0.9320(6) 0.3011(5) -0.0957(4) 0.100(3) Uani 0.5 1 d G U P . .
H42A H 1.018705 0.302052 -0.088735 0.121 Uiso 0.5 1 calc R U P . .
C43 C 0.8774(8) 0.2426(4) -0.1325(4) 0.095(3) Uani 0.5 1 d G U P . .
H43A H 0.927585 0.204468 -0.150064 0.114 Uiso 0.5 1 calc R U P . .

loop_
_atom_site_aniso_label
_atom_site_aniso_U_11
_atom_site_aniso_U_22
_atom_site_aniso_U_33
_atom_site_aniso_U_23
_atom_site_aniso_U_13
_atom_site_aniso_U_12
Fe1 0.0665(5) 0.0743(5) 0.0761(5) -0.0031(3) -0.0019(3) -0.0145(3)
Sc1 0.0562(5) 0.0481(5) 0.0630(5) 0.0010(3) 0.0041(4) 0.0002(3)
N1 0.082(3) 0.057(2) 0.077(3) -0.0060(19) -0.006(2) 0.0023(19)
N2 0.060(2) 0.060(2) 0.080(3) -0.0087(19) 0.0098(18) -0.0061(18)
C1 0.073(4) 0.105(5) 0.145(7) -0.004(5) 0.000(4) -0.008(3)
C2 0.083(4) 0.127(6) 0.117(5) -0.009(5) 0.015(4) -0.020(4)
C3 0.087(4) 0.123(6) 0.144(7) 0.032(5) -0.009(4) -0.044(4)
C4 0.078(4) 0.110(5) 0.168(8) -0.049(5) -0.004(4) -0.026(4)
C5 0.074(4) 0.180(8) 0.111(5) 0.009(5) -0.027(4) -0.022(5)
C6 0.104(4) 0.122(5) 0.066(3) 0.015(3) -0.004(3) -0.052(4)
C7 0.085(3) 0.070(3) 0.078(3) 0.003(3) -0.003(3) -0.020(3)
C8 0.060(2) 0.060(3) 0.075(3) -0.005(2) 0.004(2) -0.012(2)
C9 0.066(3) 0.081(3) 0.078(3) -0.009(3) 0.005(2) -0.007(2)
C10 0.081(3) 0.112(5) 0.073(3) -0.015(3) 0.011(3) -0.028(3)
C11 0.056(2) 0.055(2) 0.067(3) -0.002(2) 0.0031(19) -0.0043(19)
C12 0.060(2) 0.057(2) 0.081(3) -0.001(2) 0.001(2) 0.000(2)
C13 0.063(3) 0.062(3) 0.079(3) -0.011(2) 0.014(2) -0.002(2)
C14 0.066(3) 0.063(3) 0.067(3) -0.004(2) 0.010(2) -0.011(2)
C15 0.083(3) 0.080(3) 0.071(3) 0.006(3) 0.013(3) -0.009(3)
C16 0.109(4) 0.082(4) 0.080(4) 0.023(3) 0.004(3) -0.009(3)
C17 0.092(4) 0.061(3) 0.122(5) 0.017(3) 0.011(3) 0.002(3)
C18 0.081(3) 0.056(3) 0.085(3) 0.005(2) 0.014(3) -0.008(2)
C19 0.059(2) 0.053(2) 0.071(3) -0.002(2) 0.011(2) -0.0088(19)
C20 0.072(3) 0.054(3) 0.114(4) 0.017(3) -0.001(3) -0.001(2)
C21 0.065(3) 0.065(3) 0.152(6) 0.018(4) 0.004(3) 0.004(3)
C22 0.079(4) 0.066(3) 0.160(7) -0.012(4) 0.026(4) 0.007(3)
C23 0.086(3) 0.063(3) 0.105(4) -0.019(3) 0.017(3) 0.009(3)
C24 0.073(3) 0.046(2) 0.086(3) 0.000(2) 0.001(2) 0.001(2)
C25 0.067(3) 0.046(2) 0.088(3) 0.006(2) -0.002(2) -0.004(2)
C26 0.081(3) 0.056(3) 0.074(3) 0.008(2) 0.003(2) 0.003(2)
C27 0.084(3) 0.076(3) 0.116(4) -0.013(3) -0.019(3) 0.003(3)
C28 0.125(5) 0.088(4) 0.064(3) -0.006(3) -0.002(3) 0.011(3)
C29 0.064(3) 0.071(3) 0.091(3) 0.017(3) -0.010(2) -0.002(2)
C30 0.067(3) 0.072(3) 0.111(4) 0.005(3) -0.013(3) -0.009(2)
C31 0.064(3) 0.068(3) 0.097(4) 0.007(3) 0.005(3) -0.010(2)
C32 0.063(3) 0.072(3) 0.080(3) 0.004(2) 0.011(2) -0.002(2)
C33 0.052(2) 0.051(2) 0.085(3) -0.002(2) 0.007(2) -0.0010(18)
C34 0.056(2) 0.056(2) 0.080(3) 0.007(2) 0.001(2) 0.0062(19)
C35 0.064(3) 0.064(3) 0.082(3) 0.014(2) 0.004(2) -0.001(2)
C36 0.075(3) 0.115(4) 0.067(3) -0.006(3) 0.010(2) -0.017(3)
C37 0.072(3) 0.074(3) 0.119(5) -0.033(3) 0.018(3) -0.011(3)
C38 0.133(5) 0.120(5) 0.102(5) 0.010(4) 0.003(4) 0.008(4)
C39 0.105(5) 0.113(5) 0.091(5) 0.017(4) 0.008(4) 0.007(4)
C40 0.105(5) 0.093(5) 0.074(4) 0.024(4) 0.013(4) 0.007(4)
C41 0.115(5) 0.106(5) 0.079(4) 0.032(4) 0.017(4) 0.005(4)
C42 0.104(5) 0.107(5) 0.090(5) 0.033(4) 0.012(4) 0.014(4)
C43 0.104(5) 0.100(5) 0.082(4) 0.028(4) 0.014(4) 0.015(4)

loop_
_atom_type_symbol
_atom_type_description
_atom_type_scat_dispersion_real
_atom_type_scat_dispersion_imag
_atom_type_scat_source
C C 0.0033 0.0016 'International Tables Vol C Tables 4.2.6.8 and 6.1.1.4'
H H 0.0000 0.0000 'International Tables Vol C Tables 4.2.6.8 and 6.1.1.4'
N N 0.0061 0.0033 'International Tables Vol C Tables 4.2.6.8 and 6.1.1.4'
Sc Sc 0.2519 0.3716 'International Tables Vol C Tables 4.2.6.8 and 6.1.1.4'
Fe Fe 0.3463 0.8444 'International Tables Vol C Tables 4.2.6.8 and 6.1.1.4'

loop_
_geom_angle_atom_site_label_1
_geom_angle_atom_site_label_2
_geom_angle_atom_site_label_3
_geom_angle
_geom_angle_site_symmetry_1
_geom_angle_site_symmetry_3
_geom_angle_publ_flag
C2 Fe1 C3 39.1(3) . . ?
C2 Fe1 C6 153.5(3) . . ?
C3 Fe1 C6 167.0(4) . . ?
C2 Fe1 C7 118.1(3) . . ?
C3 Fe1 C7 150.4(3) . . ?
C6 Fe1 C7 40.6(2) . . ?
C2 Fe1 C9 126.0(3) . . ?
C3 Fe1 C9 107.3(3) . . ?
C6 Fe1 C9 67.8(3) . . ?
C7 Fe1 C9 68.7(2) . . ?
C2 Fe1 C1 38.6(3) . . ?
C3 Fe1 C1 66.8(3) . . ?
C6 Fe1 C1 121.7(3) . . ?
C7 Fe1 C1 107.1(3) . . ?
C9 Fe1 C1 161.3(3) . . ?
C2 Fe1 C4 67.5(3) . . ?
C3 Fe1 C4 40.8(3) . . ?
C6 Fe1 C4 129.8(3) . . ?
C7 Fe1 C4 167.1(3) . . ?
C9 Fe1 C4 118.5(3) . . ?
C1 Fe1 C4 69.5(3) . . ?
C2 Fe1 C8 106.3(3) . . ?
C3 Fe1 C8 116.2(3) . . ?
C6 Fe1 C8 68.5(2) . . ?
C7 Fe1 C8 41.6(2) . . ?
C9 Fe1 C8 40.29(19) . . ?
C1 Fe1 C8 124.6(3) . . ?
C4 Fe1 C8 150.6(3) . . ?
C2 Fe1 C10 163.8(3) . . ?
C3 Fe1 C10 127.9(3) . . ?
C6 Fe1 C10 40.7(2) . . ?
C7 Fe1 C10 69.1(2) . . ?
C9 Fe1 C10 40.5(2) . . ?
C1 Fe1 C10 156.8(3) . . ?
C4 Fe1 C10 108.8(3) . . ?
C8 Fe1 C10 68.6(2) . . ?
C2 Fe1 C5 67.7(3) . . ?
C3 Fe1 C5 68.7(3) . . ?
C6 Fe1 C5 110.2(3) . . ?
C7 Fe1 C5 127.5(3) . . ?
C9 Fe1 C5 154.5(3) . . ?
C1 Fe1 C5 42.1(3) . . ?
C4 Fe1 C5 41.8(3) . . ?
C8 Fe1 C5 164.8(3) . . ?
C10 Fe1 C5 121.0(3) . . ?
C35 Sc1 C26 130.11(18) . . ?
C35 Sc1 N2 73.42(16) . . ?
C26 Sc1 N2 86.47(16) . . ?
C35 Sc1 N1 87.98(17) . . ?
C26 Sc1 N1 72.66(16) . . ?
N2 Sc1 N1 132.42(14) . . ?
C35 Sc1 C13 118.49(17) . . ?
C26 Sc1 C13 104.93(17) . . ?
N2 Sc1 C13 143.46(15) . . ?
N1 Sc1 C13 83.94(15) . . ?
C35 Sc1 C12 143.39(16) . . ?
C26 Sc1 C12 86.42(18) . . ?
N2 Sc1 C12 117.48(14) . . ?
N1 Sc1 C12 103.65(15) . . ?
C13 Sc1 C12 32.44(16) . . ?
C35 Sc1 C14 91.05(16) . . ?
C26 Sc1 C14 136.52(18) . . ?
N2 Sc1 C14 123.61(14) . . ?
N1 Sc1 C14 99.51(14) . . ?
C13 Sc1 C14 32.12(15) . . ?
C12 Sc1 C14 53.12(16) . . ?
C35 Sc1 C11 122.85(16) . . ?
C26 Sc1 C11 101.67(17) . . ?
N2 Sc1 C11 89.87(13) . . ?
N1 Sc1 C11 135.41(14) . . ?
C13 Sc1 C11 54.08(15) . . ?
C12 Sc1 C11 32.37(14) . . ?
C14 Sc1 C11 53.71(14) . . ?
C35 Sc1 C19 93.65(16) . . ?
C26 Sc1 C19 133.45(17) . . ?
N2 Sc1 C19 93.23(13) . . ?
N1 Sc1 C19 132.13(14) . . ?
C13 Sc1 C19 53.63(14) . . ?
C12 Sc1 C19 52.84(14) . . ?
C14 Sc1 C19 32.69(14) . . ?
C11 Sc1 C19 31.82(14) . . ?
C24 N1 C28 115.2(4) . . ?
C24 N1 C27 109.8(4) . . ?
C28 N1 C27 106.7(4) . . ?
C24 N1 Sc1 100.0(3) . . ?
C28 N1 Sc1 112.9(3) . . ?
C27 N1 Sc1 112.2(3) . . ?
C33 N2 C36 113.8(4) . . ?
C33 N2 C37 108.7(4) . . ?
C36 N2 C37 106.6(4) . . ?
C33 N2 Sc1 95.6(2) . . ?
C36 N2 Sc1 114.3(3) . . ?
C37 N2 Sc1 117.8(3) . . ?
C2 C1 C5 107.4(7) . . ?
C2 C1 Fe1 69.7(4) . . ?
C5 C1 Fe1 69.6(4) . . ?
C2 C1 H1A 126.3 . . ?
C5 C1 H1A 126.3 . . ?
Fe1 C1 H1A 126.3 . . ?
C1 C2 C3 112.4(8) . . ?
C1 C2 Fe1 71.8(4) . . ?
C3 C2 Fe1 70.6(4) . . ?
C1 C2 H2A 123.8 . . ?
C3 C2 H2A 123.8 . . ?
Fe1 C2 H2A 123.8 . . ?
C2 C3 C4 109.2(7) . . ?
C2 C3 Fe1 70.3(4) . . ?
C4 C3 Fe1 70.6(4) . . ?
C2 C3 H3A 125.4 . . ?
C4 C3 H3A 125.4 . . ?
Fe1 C3 H3A 125.4 . . ?
C3 C4 C5 105.9(7) . . ?
C3 C4 Fe1 68.6(4) . . ?
C5 C4 Fe1 69.6(4) . . ?
C3 C4 H4A 127.0 . . ?
C5 C4 H4A 127.0 . . ?
Fe1 C4 H4A 127.0 . . ?
C4 C5 C1 105.0(7) . . ?
C4 C5 Fe1 68.6(4) . . ?
C1 C5 Fe1 68.3(4) . . ?
C4 C5 H5A 127.5 . . ?
C1 C5 H5A 127.5 . . ?
Fe1 C5 H5A 127.5 . . ?
C7 C6 C10 110.1(5) . . ?
C7 C6 Fe1 69.9(3) . . ?
C10 C6 Fe1 70.8(3) . . ?
C7 C6 H6A 124.9 . . ?
C10 C6 H6A 124.9 . . ?
Fe1 C6 H6A 124.9 . . ?
C6 C7 C8 106.8(5) . . ?
C6 C7 Fe1 69.4(3) . . ?
C8 C7 Fe1 70.0(3) . . ?
C6 C7 H7A 126.6 . . ?
C8 C7 H7A 126.6 . . ?
Fe1 C7 H7A 126.6 . . ?
C9 C8 C7 106.7(4) . . ?
C9 C8 C11 129.2(5) . . ?
C7 C8 C11 124.0(4) . . ?
C9 C8 Fe1 69.1(3) . . ?
C7 C8 Fe1 68.4(3) . . ?
C11 C8 Fe1 127.1(3) . . ?
C8 C9 C10 110.3(5) . . ?
C8 C9 Fe1 70.6(3) . . ?
C10 C9 Fe1 70.6(3) . . ?
C8 C9 H9A 124.8 . . ?
C10 C9 H9A 124.8 . . ?
Fe1 C9 H9A 124.8 . . ?
C9 C10 C6 106.0(5) . . ?
C9 C10 Fe1 68.9(3) . . ?
C6 C10 Fe1 68.5(3) . . ?
C9 C10 H10A 127.0 . . ?
C6 C10 H10A 127.0 . . ?
Fe1 C10 H10A 127.0 . . ?
C12 C11 C19 107.0(4) . . ?
C12 C11 C8 124.7(4) . . ?
C19 C11 C8 128.3(4) . . ?
C12 C11 Sc1 71.1(2) . . ?
C19 C11 Sc1 76.1(2) . . ?
C8 C11 Sc1 120.9(3) . . ?
C13 C12 C11 109.9(4) . . ?
C13 C12 Sc1 72.9(3) . . ?
C11 C12 Sc1 76.5(2) . . ?
C13 C12 H12A 124.7 . . ?
C11 C12 H12A 124.7 . . ?
Sc1 C12 H12A 124.7 . . ?
C12 C13 C14 108.6(4) . . ?
C12 C13 Sc1 74.6(3) . . ?
C14 C13 Sc1 77.1(2) . . ?
C12 C13 H13A 125.1 . . ?
C14 C13 H13A 125.1 . . ?
Sc1 C13 H13A 125.1 . . ?
C13 C14 C15 133.6(4) . . ?
C13 C14 C19 107.6(4) . . ?
C15 C14 C19 118.8(4) . . ?
C13 C14 Sc1 70.8(2) . . ?
C15 C14 Sc1 119.8(3) . . ?
C19 C14 Sc1 76.0(2) . . ?
C16 C15 C14 120.2(5) . . ?
C16 C15 H15A 119.9 . . ?
C14 C15 H15A 119.9 . . ?
C15 C16 C17 121.3(5) . . ?
C15 C16 H16A 119.3 . . ?
C17 C16 H16A 119.3 . . ?
C18 C17 C16 121.3(5) . . ?
C18 C17 H17A 119.3 . . ?
C16 C17 H17A 119.3 . . ?
C17 C18 C19 119.9(5) . . ?
C17 C18 H18A 120.0 . . ?
C19 C18 H18A 120.0 . . ?
C18 C19 C11 134.7(4) . . ?
C18 C19 C14 118.3(4) . . ?
C11 C19 C14 106.9(4) . . ?
C18 C19 Sc1 123.0(3) . . ?
C11 C19 Sc1 72.1(2) . . ?
C14 C19 Sc1 71.3(2) . . ?
C21 C20 C25 121.6(6) . . ?
C21 C20 H20A 119.2 . . ?
C25 C20 H20A 119.2 . . ?
C22 C21 C20 118.9(6) . . ?
C22 C21 H21A 120.5 . . ?
C20 C21 H21A 120.5 . . ?
C23 C22 C21 121.6(6) . . ?
C23 C22 H22A 119.2 . . ?
C21 C22 H22A 119.2 . . ?
C22 C23 C24 119.4(6) . . ?
C22 C23 H23A 120.3 . . ?
C24 C23 H23A 120.3 . . ?
C25 C24 C23 120.8(5) . . ?
C25 C24 N1 117.5(4) . . ?
C23 C24 N1 121.7(5) . . ?
C24 C25 C20 117.5(5) . . ?
C24 C25 C26 120.5(4) . . ?
C20 C25 C26 121.6(5) . . ?
C25 C26 Sc1 101.9(3) . . ?
C25 C26 H26A 111.4 . . ?
Sc1 C26 H26A 111.4 . . ?
C25 C26 H26B 111.4 . . ?
Sc1 C26 H26B 111.4 . . ?
H26A C26 H26B 109.2 . . ?
N1 C27 H27A 109.5 . . ?
N1 C27 H27B 109.5 . . ?
H27A C27 H27B 109.5 . . ?
N1 C27 H27C 109.5 . . ?
H27A C27 H27C 109.5 . . ?
H27B C27 H27C 109.5 . . ?
N1 C28 H28A 109.5 . . ?
N1 C28 H28B 109.5 . . ?
H28A C28 H28B 109.5 . . ?
N1 C28 H28C 109.5 . . ?
H28A C28 H28C 109.5 . . ?
H28B C28 H28C 109.5 . . ?
C30 C29 C34 121.4(5) . . ?
C30 C29 H29A 119.3 . . ?
C34 C29 H29A 119.3 . . ?
C29 C30 C31 120.6(5) . . ?
C29 C30 H30A 119.7 . . ?
C31 C30 H30A 119.7 . . ?
C32 C31 C30 119.6(5) . . ?
C32 C31 H31A 120.2 . . ?
C30 C31 H31A 120.2 . . ?
C31 C32 C33 120.4(5) . . ?
C31 C32 H32A 119.8 . . ?
C33 C32 H32A 119.8 . . ?
C34 C33 C32 120.9(4) . . ?
C34 C33 N2 117.1(4) . . ?
C32 C33 N2 122.0(4) . . ?
C33 C34 C29 117.0(4) . . ?
C33 C34 C35 120.2(4) . . ?
C29 C34 C35 122.4(4) . . ?
C34 C35 Sc1 98.7(3) . . ?
C34 C35 H35A 112.0 . . ?
Sc1 C35 H35A 112.0 . . ?
C34 C35 H35B 112.0 . . ?
Sc1 C35 H35B 112.0 . . ?
H35A C35 H35B 109.7 . . ?
N2 C36 H36A 109.5 . . ?
N2 C36 H36B 109.5 . . ?
H36A C36 H36B 109.5 . . ?
N2 C36 H36C 109.5 . . ?
H36A C36 H36C 109.5 . . ?
H36B C36 H36C 109.5 . . ?
N2 C37 H37A 109.5 . . ?
N2 C37 H37B 109.5 . . ?
H37A C37 H37B 109.5 . . ?
N2 C37 H37C 109.5 . . ?
H37A C37 H37C 109.5 . . ?
H37B C37 H37C 109.5 . . ?
C39 C38 C43 120.0 . . ?
C39 C38 H38A 120.0 . . ?
C43 C38 H38A 120.0 . . ?
C40 C39 C38 120.0 . . ?
C40 C39 H39A 120.0 . . ?
C38 C39 H39A 120.0 . . ?
C39 C40 C41 120.0 . . ?
C39 C40 H40A 120.0 . . ?
C41 C40 H40A 120.0 . . ?
C42 C41 C40 120.0 . . ?
C42 C41 H41A 120.0 . . ?
C40 C41 H41A 120.0 . . ?
C41 C42 C43 120.0 . . ?
C41 C42 H42A 120.0 . . ?
C43 C42 H42A 120.0 . . ?
C42 C43 C38 120.0 . . ?
C42 C43 H43A 120.0 . . ?
C38 C43 H43A 120.0 . . ?

loop_
_geom_bond_atom_site_label_1
_geom_bond_atom_site_label_2
_geom_bond_distance
_geom_bond_site_symmetry_2
_geom_bond_publ_flag
Fe1 C2 2.018(6) . ?
Fe1 C3 2.021(6) . ?
Fe1 C6 2.031(5) . ?
Fe1 C7 2.037(5) . ?
Fe1 C9 2.038(5) . ?
Fe1 C1 2.043(7) . ?
Fe1 C4 2.047(6) . ?
Fe1 C8 2.058(5) . ?
Fe1 C10 2.061(6) . ?
Fe1 C5 2.061(6) . ?
Sc1 C35 2.266(5) . ?
Sc1 C26 2.275(4) . ?
Sc1 N2 2.431(4) . ?
Sc1 N1 2.439(4) . ?
Sc1 C13 2.495(4) . ?
Sc1 C12 2.516(5) . ?
Sc1 C14 2.576(4) . ?
Sc1 C11 2.587(4) . ?
Sc1 C19 2.639(4) . ?
N1 C24 1.444(6) . ?
N1 C28 1.472(7) . ?
N1 C27 1.520(7) . ?
N2 C33 1.469(6) . ?
N2 C36 1.472(7) . ?
N2 C37 1.483(6) . ?
C1 C2 1.341(10) . ?
C1 C5 1.475(11) . ?
C1 H1A 0.9800 . ?
C2 C3 1.352(10) . ?
C2 H2A 0.9800 . ?
C3 C4 1.418(10) . ?
C3 H3A 0.9800 . ?
C4 C5 1.466(10) . ?
C4 H4A 0.9800 . ?
C5 H5A 0.9800 . ?
C6 C7 1.413(8) . ?
C6 C10 1.422(9) . ?
C6 H6A 0.9800 . ?
C7 C8 1.454(7) . ?
C7 H7A 0.9800 . ?
C8 C9 1.411(7) . ?
C8 C11 1.468(6) . ?
C9 C10 1.418(8) . ?
C9 H9A 0.9800 . ?
C10 H10A 0.9800 . ?
C11 C12 1.424(6) . ?
C11 C19 1.434(6) . ?
C12 C13 1.400(7) . ?
C12 H12A 0.9800 . ?
C13 C14 1.405(7) . ?
C13 H13A 0.9800 . ?
C14 C15 1.421(7) . ?
C14 C19 1.469(6) . ?
C15 C16 1.330(7) . ?
C15 H15A 0.9300 . ?
C16 C17 1.423(8) . ?
C16 H16A 0.9300 . ?
C17 C18 1.360(8) . ?
C17 H17A 0.9300 . ?
C18 C19 1.408(6) . ?
C18 H18A 0.9300 . ?
C20 C21 1.391(7) . ?
C20 C25 1.404(7) . ?
C20 H20A 0.9300 . ?
C21 C22 1.367(9) . ?
C21 H21A 0.9300 . ?
C22 C23 1.355(9) . ?
C22 H22A 0.9300 . ?
C23 C24 1.418(7) . ?
C23 H23A 0.9300 . ?
C24 C25 1.375(7) . ?
C25 C26 1.486(6) . ?
C26 H26A 0.9700 . ?
C26 H26B 0.9700 . ?
C27 H27A 0.9600 . ?
C27 H27B 0.9600 . ?
C27 H27C 0.9600 . ?
C28 H28A 0.9600 . ?
C28 H28B 0.9600 . ?
C28 H28C 0.9600 . ?
C29 C30 1.370(7) . ?
C29 C34 1.414(7) . ?
C29 H29A 0.9300 . ?
C30 C31 1.379(8) . ?
C30 H30A 0.9300 . ?
C31 C32 1.368(7) . ?
C31 H31A 0.9300 . ?
C32 C33 1.404(6) . ?
C32 H32A 0.9300 . ?
C33 C34 1.387(7) . ?
C34 C35 1.497(6) . ?
C35 H35A 0.9700 . ?
C35 H35B 0.9700 . ?
C36 H36A 0.9600 . ?
C36 H36B 0.9600 . ?
C36 H36C 0.9600 . ?
C37 H37A 0.9600 . ?
C37 H37B 0.9600 . ?
C37 H37C 0.9600 . ?
C38 C39 1.3900 . ?
C38 C43 1.3900 . ?
C38 H38A 0.9300 . ?
C39 C40 1.3900 . ?
C39 H39A 0.9300 . ?
C40 C41 1.3900 . ?
C40 H40A 0.9300 . ?
C41 C42 1.3900 . ?
C41 H41A 0.9300 . ?
C42 C43 1.3900 . ?
C42 H42A 0.9300 . ?
C43 H43A 0.9300 . ?
